data_7160884
loop_
_publ_author_name
'Gapare, Rosinah Liandrah'
'Diaz-Rodriguez, Roberto M'
'Williams, Victoria A.'
'Atwood, Mark'
'Cotnam, Michael J.'
'Hilborn, James W.'
'Johnson, Erin R.'
'Robertson, Katherine N.'
'Thompson, Alison'

_publ_section_title
;
 Reactivity of an aza-dipyrrin and an aza-BODIPY motif bearing two
 2-pyridyl units: an emissive NNN binding pocket.
;
_journal_issue 45
_journal_name_full 'Organic &amp; biomolecular chemistry'
_journal_page_first 10391
_journal_page_last 10397
_journal_paper_doi 10.1039/d5ob01628b
_journal_volume 23
_journal_year 2025
_chemical_formula_moiety
;
 2(C16 H11.50 B0.50 Cl0.5 F N3 O2 Zn0.50), 2(Cl0.5 O2)
;
_chemical_formula_sum 'C16 H11.5 B0.5 Cl F N3 O4 Zn0.5'
_chemical_formula_weight 402.32
_space_group_crystal_system monoclinic
_space_group_IT_number 11
_space_group_name_Hall '-P 2yb'
_space_group_name_H-M_alt 'P 1 21/m 1'
_atom_sites_solution_hydrogens geom
_atom_sites_solution_primary dual
_audit_creation_method SHELXL-2019/3
_audit_update_record
;
2025-09-08 deposited with the CCDC.	2025-10-27 downloaded from the CCDC.
;
_cell_angle_alpha 90
_cell_angle_beta 96.4980(15)
_cell_angle_gamma 90
_cell_formula_units_Z 4
_cell_length_a 7.4948(3)
_cell_length_b 15.2477(6)
_cell_length_c 13.4941(5)
_cell_measurement_reflns_used 9785
_cell_measurement_temperature 150(2)
_cell_measurement_theta_max 36.3250
_cell_measurement_theta_min 2.7353
_cell_volume 1532.18(10)
_computing_cell_refinement 'SAINT V8.40B (Bruker AXS LLC, 2019)'
_computing_data_collection 'Bruker Instrument Service v8.5.0.11 RC8'
_computing_data_reduction 'SAINT V8.40B (Bruker AXS LLC, 2019)'
_computing_structure_refinement 'SHELXL-2019/2 (Sheldrick, 2019)'
_computing_structure_solution 'SHELXT-2014 (Sheldrick, 2015)'
_diffrn_ambient_temperature 150(2)
_diffrn_detector '100 \\times 140 mm^2^ CMOS sensor'
_diffrn_detector_area_resol_mean 7.3910
_diffrn_detector_type 'Bruker PHOTON III'
_diffrn_measured_fraction_theta_full 0.999
_diffrn_measured_fraction_theta_max 1.000
_diffrn_measurement_device '\k--geometry diffractometer'
_diffrn_measurement_device_type 'Bruker D8 VENTURE'
_diffrn_radiation_monochromator 'multilayer mirror'
_diffrn_radiation_type MoK\a
_diffrn_radiation_wavelength 0.71073
_diffrn_reflns_av_R_equivalents 0.0338
_diffrn_reflns_av_unetI/netI 0.0182
_diffrn_reflns_Laue_measured_fraction_full 0.999
_diffrn_reflns_Laue_measured_fraction_max 1.000
_diffrn_reflns_limit_h_max 12
_diffrn_reflns_limit_h_min -12
_diffrn_reflns_limit_k_max 25
_diffrn_reflns_limit_k_min -25
_diffrn_reflns_limit_l_max 22
_diffrn_reflns_limit_l_min -22
_diffrn_reflns_number 76845
_diffrn_reflns_point_group_measured_fraction_full 0.999
_diffrn_reflns_point_group_measured_fraction_max 1.000
_diffrn_reflns_theta_full 25.242
_diffrn_reflns_theta_max 36.343
_diffrn_reflns_theta_min 2.672
_diffrn_source_current 1.4
_diffrn_source_power 0.07
_diffrn_source_type 'Incoatec I\mS 3.0'
_diffrn_source_voltage 50
_exptl_absorpt_coefficient_mu 1.055
_exptl_absorpt_correction_T_max 0.7471
_exptl_absorpt_correction_T_min 0.6721
_exptl_absorpt_correction_type multi-scan
_exptl_absorpt_process_details
;
Krause, L., Herbst-Irmer, R., Sheldrick, G. M., Stalke, D. (2015).
J. Appl. Cryst. 48, 3-10.
;
_exptl_crystal_colour brown-gold
_exptl_crystal_density_diffrn 1.744
_exptl_crystal_description 'rectangular plate'
_exptl_crystal_F_000 816
_exptl_crystal_size_max 0.156
_exptl_crystal_size_mid 0.074
_exptl_crystal_size_min 0.026
_refine_diff_density_max 0.808
_refine_diff_density_min -1.163
_refine_diff_density_rms 0.096
_refine_ls_extinction_method none
_refine_ls_goodness_of_fit_ref 1.149
_refine_ls_hydrogen_treatment constr
_refine_ls_matrix_type full
_refine_ls_number_parameters 297
_refine_ls_number_reflns 7674
_refine_ls_number_restraints 92
_refine_ls_restrained_S_all 1.150
_refine_ls_R_factor_all 0.0653
_refine_ls_R_factor_gt 0.0459
_refine_ls_shift/su_max 0.000
_refine_ls_shift/su_mean 0.000
_refine_ls_structure_factor_coef Fsqd
_refine_ls_weighting_details 'w=1/[\s^2^(Fo^2^)+(0.0638P)^2^+1.2543P] where P=(Fo^2^+2Fc^2^)/3'
_refine_ls_weighting_scheme calc
_refine_ls_wR_factor_gt 0.1239
_refine_ls_wR_factor_ref 0.1470
_reflns_Friedel_coverage 0.000
_reflns_number_gt 6199
_reflns_number_total 7674
_reflns_threshold_expression 'I > 2\s(I)'
_cod_data_source_file d5ob01628b2.cif
_cod_data_source_block cmpd1ZnA_AT031
_cod_original_sg_symbol_H-M 'P 21/m'
_cod_original_formula_sum 'C16 H11.50 B0.50 Cl F N3 O4 Zn0.50'
_cod_database_code 7160884
_shelx_shelxl_version_number 2019/3
_shelx_space_group_comment
;
The symmetry employed for this shelxl refinement is uniquely defined
by the following loop, which should always be used as a source of
symmetry information in preference to the above space-group names.
They are only intended as comments.
;
_shelx_estimated_absorpt_t_min 0.853
_shelx_estimated_absorpt_t_max 0.973
_diffrn_source_source 'microfocus sealed tube'

loop_
_space_group_symop_operation_xyz
'x, y, z'
'-x, y+1/2, -z'
'-x, -y, -z'
'x, -y-1/2, z'

loop_
_atom_site_label
_atom_site_type_symbol
_atom_site_fract_x
_atom_site_fract_y
_atom_site_fract_z
_atom_site_U_iso_or_equiv
_atom_site_adp_type
_atom_site_occupancy
_atom_site_site_symmetry_order
_atom_site_calc_flag
_atom_site_refinement_flags_posn
_atom_site_refinement_flags_adp
_atom_site_refinement_flags_occupancy
_atom_site_disorder_assembly
_atom_site_disorder_group
Cl1 Cl 0.03690(7) 0.250000 0.38261(4) 0.02640(11) Uani 1 2 d S T P . .
O1 O 0.1143(6) 0.1573(2) 0.3788(3) 0.0437(8) Uani 0.5 1 d . . P . .
O2 O 0.1834(4) 0.3064(2) 0.3713(2) 0.0296(5) Uani 0.5 1 d . . P . .
O3 O -0.1033(4) 0.2576(13) 0.3038(2) 0.038(2) Uani 0.5 1 d . . P . .
O4 O -0.0264(3) 0.250000 0.47763(18) 0.0501(6) Uani 1 2 d S T P . .
Cl2A Cl 0.27926(15) 0.750000 0.22558(10) 0.0293(2) Uani 0.882(6) 2 d DS T P A 1
O5A O 0.3927(5) 0.6741(2) 0.2273(3) 0.0598(11) Uani 0.882(6) 1 d D U P A 1
O6A O 0.1932(5) 0.750000 0.3148(3) 0.0774(15) Uani 0.882(6) 2 d DS TU P A 1
O7A O 0.1506(7) 0.750000 0.1404(4) 0.0631(14) Uani 0.882(6) 2 d DS TU P A 1
Cl2B Cl 0.2933(17) 0.750000 0.1950(10) 0.049(3) Uani 0.118(6) 2 d DS T P A 2
O5B O 0.344(4) 0.6728(15) 0.2515(19) 0.051(5) Uani 0.118(6) 1 d D U P A 2
O6B O 0.382(4) 0.750000 0.1077(18) 0.076(6) Uani 0.118(6) 2 d DS TU P A 2
O7B O 0.108(3) 0.750000 0.160(4) 0.067(8) Uani 0.118(6) 2 d DS TU P A 2
Zn1 Zn 0.45629(4) 0.250000 0.40595(2) 0.02438(7) Uani 1 2 d S T P . .
F1 F 0.3428(2) 0.250000 -0.04284(11) 0.0312(3) Uani 1 2 d S T P . .
F2 F 0.0869(2) 0.250000 0.03680(12) 0.0300(3) Uani 1 2 d S T P . .
N1 N 0.33987(18) 0.33396(8) 0.10914(9) 0.0212(2) Uani 1 1 d . . . . .
N2 N 0.4586(3) 0.250000 0.25124(13) 0.0205(3) Uani 1 2 d S T P . .
N3 N 0.57613(18) 0.37033(10) 0.41804(10) 0.0240(2) Uani 1 1 d . . . . .
B1 B 0.2725(4) 0.250000 0.04699(18) 0.0239(4) Uani 1 2 d S T P . .
C1 C 0.3249(2) 0.42193(10) 0.08850(11) 0.0227(2) Uani 1 1 d . . . . .
C2 C 0.4025(2) 0.46958(10) 0.17365(12) 0.0247(3) Uani 1 1 d . . . . .
H2 H 0.410559 0.531618 0.178877 0.030 Uiso 1 1 calc R U . . .
C3 C 0.4637(2) 0.41053(10) 0.24706(11) 0.0222(2) Uani 1 1 d . . . . .
C4 C 0.4222(2) 0.32586(10) 0.20546(10) 0.0205(2) Uani 1 1 d . . . . .
C5 C 0.2433(2) 0.46363(11) -0.00320(12) 0.0244(3) Uani 1 1 d . . . . .
C6 C 0.1358(3) 0.41890(12) -0.07942(12) 0.0292(3) Uani 1 1 d . . . . .
H6 H 0.116313 0.357606 -0.073966 0.035 Uiso 1 1 calc R U . . .
C7 C 0.0580(3) 0.46444(14) -0.16266(14) 0.0338(4) Uani 1 1 d . . . . .
H7 H -0.014412 0.433862 -0.213738 0.041 Uiso 1 1 calc R U . . .
C8 C 0.0849(3) 0.55394(14) -0.17203(14) 0.0350(4) Uani 1 1 d . . . . .
H8 H 0.032132 0.584258 -0.229514 0.042 Uiso 1 1 calc R U . . .
C9 C 0.1889(3) 0.59889(13) -0.09736(16) 0.0350(4) Uani 1 1 d . . . . .
H9 H 0.206459 0.660279 -0.103404 0.042 Uiso 1 1 calc R U . . .
C10 C 0.2679(3) 0.55466(12) -0.01351(14) 0.0300(3) Uani 1 1 d . . . . .
H10 H 0.339075 0.586128 0.037317 0.036 Uiso 1 1 calc R U . . .
C11 C 0.5656(2) 0.43045(10) 0.34362(11) 0.0229(2) Uani 1 1 d . . . . .
C12 C 0.6530(2) 0.51101(11) 0.35728(13) 0.0286(3) Uani 1 1 d . . . . .
H12 H 0.644710 0.552723 0.304671 0.034 Uiso 1 1 calc R U . . .
C13 C 0.7522(3) 0.53014(13) 0.44789(15) 0.0318(3) Uani 1 1 d . . . . .
H13 H 0.812675 0.584722 0.457860 0.038 Uiso 1 1 calc R U . . .
C14 C 0.7614(2) 0.46854(13) 0.52328(14) 0.0314(3) Uani 1 1 d . . . . .
H14 H 0.827797 0.480192 0.586115 0.038 Uiso 1 1 calc R U . . .
C15 C 0.6726(2) 0.38965(13) 0.50586(12) 0.0282(3) Uani 1 1 d . . . . .
H15 H 0.679697 0.347326 0.557827 0.034 Uiso 1 1 calc R U . . .
N4 N 0.3901(3) 0.250000 0.55458(15) 0.0260(3) Uani 1 2 d S T P . .
C16 C 0.3198(3) 0.250000 0.62534(17) 0.0245(4) Uani 1 2 d S T P . .
C17 C 0.2238(4) 0.250000 0.7129(2) 0.0371(6) Uani 1 2 d S T P . .
H17A H 0.105649 0.277131 0.696355 0.056 Uiso 0.5 1 calc R U P . .
H17B H 0.292337 0.283359 0.766412 0.056 Uiso 0.5 1 calc R U P . .
H17C H 0.208604 0.189511 0.734990 0.056 Uiso 0.5 1 calc R U P . .

loop_
_atom_site_aniso_label
_atom_site_aniso_U_11
_atom_site_aniso_U_22
_atom_site_aniso_U_33
_atom_site_aniso_U_23
_atom_site_aniso_U_13
_atom_site_aniso_U_12
Cl1 0.0232(2) 0.0337(3) 0.0218(2) 0.000 -0.00006(16) 0.000
O1 0.062(2) 0.0255(13) 0.0394(16) -0.0030(12) -0.0148(15) 0.0117(14)
O2 0.0248(11) 0.0354(14) 0.0285(11) 0.0080(10) 0.0026(9) -0.0031(10)
O3 0.0319(10) 0.038(6) 0.0406(12) 0.013(3) -0.0139(9) -0.006(2)
O4 0.0361(11) 0.085(2) 0.0324(10) 0.000 0.0159(9) 0.000
Cl2A 0.0337(4) 0.0271(3) 0.0248(4) 0.000 -0.0070(3) 0.000
O5A 0.064(2) 0.0274(10) 0.081(3) -0.0165(12) -0.0207(16) 0.0082(11)
O6A 0.0367(15) 0.155(4) 0.0401(16) 0.000 0.0030(12) 0.000
O7A 0.073(3) 0.061(2) 0.045(2) 0.000 -0.034(2) 0.000
Cl2B 0.080(6) 0.033(3) 0.039(5) 0.000 0.027(5) 0.000
O5B 0.064(10) 0.036(7) 0.045(8) 0.014(6) -0.026(8) -0.005(7)
O6B 0.097(11) 0.069(11) 0.065(10) 0.000 0.018(10) 0.000
O7B 0.049(10) 0.077(15) 0.068(17) 0.000 -0.027(9) 0.000
Zn1 0.02551(13) 0.03051(14) 0.01711(11) 0.000 0.00243(8) 0.000
F1 0.0418(8) 0.0317(7) 0.0210(6) 0.000 0.0079(6) 0.000
F2 0.0258(6) 0.0337(7) 0.0294(7) 0.000 -0.0020(5) 0.000
N1 0.0255(5) 0.0212(5) 0.0168(4) 0.0001(4) 0.0021(4) 0.0012(4)
N2 0.0243(7) 0.0194(7) 0.0182(6) 0.000 0.0040(6) 0.000
N3 0.0243(5) 0.0283(6) 0.0193(5) -0.0030(4) 0.0021(4) 0.0019(4)
B1 0.0272(10) 0.0258(10) 0.0185(9) 0.000 0.0012(7) 0.000
C1 0.0264(6) 0.0222(6) 0.0197(5) 0.0005(5) 0.0034(5) 0.0031(5)
C2 0.0304(7) 0.0207(6) 0.0228(6) -0.0008(5) 0.0023(5) 0.0031(5)
C3 0.0259(6) 0.0212(6) 0.0196(5) -0.0020(4) 0.0030(5) 0.0017(5)
C4 0.0238(6) 0.0211(6) 0.0170(5) 0.0000(4) 0.0030(4) 0.0007(4)
C5 0.0281(6) 0.0243(6) 0.0217(6) 0.0037(5) 0.0063(5) 0.0054(5)
C6 0.0358(8) 0.0294(7) 0.0217(6) 0.0038(5) 0.0007(6) 0.0057(6)
C7 0.0371(9) 0.0400(9) 0.0237(7) 0.0072(6) 0.0014(6) 0.0093(7)
C8 0.0357(8) 0.0411(9) 0.0295(8) 0.0155(7) 0.0097(6) 0.0129(7)
C9 0.0392(9) 0.0299(8) 0.0379(9) 0.0128(7) 0.0132(7) 0.0099(7)
C10 0.0355(8) 0.0259(7) 0.0296(7) 0.0054(6) 0.0075(6) 0.0045(6)
C11 0.0245(6) 0.0230(6) 0.0212(6) -0.0050(5) 0.0026(5) 0.0027(5)
C12 0.0325(7) 0.0237(6) 0.0291(7) -0.0048(5) 0.0013(6) 0.0002(5)
C13 0.0303(7) 0.0290(7) 0.0351(8) -0.0097(6) -0.0009(6) 0.0002(6)
C14 0.0273(7) 0.0367(8) 0.0291(7) -0.0096(6) -0.0020(6) 0.0011(6)
C15 0.0268(7) 0.0352(8) 0.0221(6) -0.0028(6) 0.0007(5) 0.0001(6)
N4 0.0282(8) 0.0296(9) 0.0198(7) 0.000 0.0007(6) 0.000
C16 0.0263(9) 0.0248(9) 0.0221(8) 0.000 0.0021(7) 0.000
C17 0.0379(13) 0.0469(15) 0.0292(11) 0.000 0.0148(10) 0.000

loop_
_atom_type_symbol
_atom_type_description
_atom_type_scat_dispersion_real
_atom_type_scat_dispersion_imag
_atom_type_scat_source
C C 0.0033 0.0016 'International Tables Vol C Tables 4.2.6.8 and 6.1.1.4'
H H 0.0000 0.0000 'International Tables Vol C Tables 4.2.6.8 and 6.1.1.4'
B B 0.0013 0.0007 'International Tables Vol C Tables 4.2.6.8 and 6.1.1.4'
Cl Cl 0.1484 0.1585 'International Tables Vol C Tables 4.2.6.8 and 6.1.1.4'
F F 0.0171 0.0103 'International Tables Vol C Tables 4.2.6.8 and 6.1.1.4'
N N 0.0061 0.0033 'International Tables Vol C Tables 4.2.6.8 and 6.1.1.4'
O O 0.0106 0.0060 'International Tables Vol C Tables 4.2.6.8 and 6.1.1.4'
Zn Zn 0.2839 1.4301 'International Tables Vol C Tables 4.2.6.8 and 6.1.1.4'

loop_
_geom_angle_atom_site_label_1
_geom_angle_atom_site_label_2
_geom_angle_atom_site_label_3
_geom_angle
_geom_angle_site_symmetry_1
_geom_angle_site_symmetry_3
_geom_angle_publ_flag
O3 Cl1 O2 112.9(6) . . ?
O3 Cl1 O4 112.62(17) . . ?
O2 Cl1 O4 116.12(15) . . ?
O3 Cl1 O1 107.6(8) . . ?
O2 Cl1 O1 104.8(3) . . ?
O4 Cl1 O1 101.38(16) . . ?
Cl1 O2 Zn1 116.68(18) . . ?
O7A Cl2A O6A 110.7(3) . . ?
O7A Cl2A O5A 111.2(2) . . ?
O6A Cl2A O5A 108.1(2) . . ?
O7A Cl2A O5A 111.2(2) . 4_575 ?
O6A Cl2A O5A 108.1(2) . 4_575 ?
O5A Cl2A O5A 107.5(4) 4_575 . ?
O6B Cl2B O7B 105(2) . . ?
O6B Cl2B O5B 108.7(14) . . ?
O6B Cl2B O5B 108.7(14) . 4_575 ?
O7B Cl2B O5B 111.7(14) . . ?
O7B Cl2B O5B 111.7(14) . 4_575 ?
O5B Cl2B O5B 111(3) 4_575 . ?
N3 Zn1 N3 128.02(8) 4_565 . ?
N3 Zn1 N2 91.52(4) 4_565 . ?
N3 Zn1 N2 91.52(4) . . ?
N3 Zn1 N4 94.15(4) 4_565 . ?
N3 Zn1 N4 94.15(4) . . ?
N2 Zn1 N4 167.01(8) . . ?
N3 Zn1 O2 138.76(9) . 4_565 ?
N2 Zn1 O2 84.33(9) . 4_565 ?
N4 Zn1 O2 83.70(9) . 4_565 ?
N3 Zn1 O2 138.76(9) 4_565 . ?
N3 Zn1 O2 93.16(9) . . ?
N2 Zn1 O2 84.33(9) . . ?
N4 Zn1 O2 83.70(9) . . ?
O2 Zn1 O2 45.61(16) 4_565 . ?
C1 N1 C4 107.23(12) . . ?
C1 N1 B1 132.06(13) . . ?
C4 N1 B1 120.60(13) . . ?
C4 N2 C4 121.61(18) . 4_565 ?
C4 N2 Zn1 116.18(9) . . ?
C4 N2 Zn1 116.18(9) 4_565 . ?
C15 N3 C11 118.92(15) . . ?
C15 N3 Zn1 116.98(12) . . ?
C11 N3 Zn1 124.10(10) . . ?
F1 B1 F2 113.2(2) . . ?
F1 B1 N1 109.63(13) . 4_565 ?
F2 B1 N1 108.08(13) . 4_565 ?
F1 B1 N1 109.63(13) . . ?
F2 B1 N1 108.08(13) . . ?
N1 B1 N1 108.07(17) 4_565 . ?
N1 C1 C2 108.54(13) . . ?
N1 C1 C5 127.85(14) . . ?
C2 C1 C5 123.60(14) . . ?
C3 C2 C1 108.57(14) . . ?
C3 C2 H2 125.7 . . ?
C1 C2 H2 125.7 . . ?
C2 C3 C4 105.55(13) . . ?
C2 C3 C11 126.96(14) . . ?
C4 C3 C11 127.24(14) . . ?
N2 C4 N1 124.31(14) . . ?
N2 C4 C3 125.58(14) . . ?
N1 C4 C3 110.11(13) . . ?
C6 C5 C10 118.36(15) . . ?
C6 C5 C1 123.86(15) . . ?
C10 C5 C1 117.72(16) . . ?
C7 C6 C5 120.03(18) . . ?
C7 C6 H6 120.0 . . ?
C5 C6 H6 120.0 . . ?
C8 C7 C6 120.8(2) . . ?
C8 C7 H7 119.6 . . ?
C6 C7 H7 119.6 . . ?
C9 C8 C7 119.77(17) . . ?
C9 C8 H8 120.1 . . ?
C7 C8 H8 120.1 . . ?
C8 C9 C10 120.33(18) . . ?
C8 C9 H9 119.8 . . ?
C10 C9 H9 119.8 . . ?
C9 C10 C5 120.65(19) . . ?
C9 C10 H10 119.7 . . ?
C5 C10 H10 119.7 . . ?
N3 C11 C12 120.72(14) . . ?
N3 C11 C3 119.95(14) . . ?
C12 C11 C3 119.33(15) . . ?
C13 C12 C11 119.89(17) . . ?
C13 C12 H12 120.1 . . ?
C11 C12 H12 120.1 . . ?
C14 C13 C12 118.90(17) . . ?
C14 C13 H13 120.5 . . ?
C12 C13 H13 120.5 . . ?
C13 C14 C15 118.93(16) . . ?
C13 C14 H14 120.5 . . ?
C15 C14 H14 120.5 . . ?
N3 C15 C14 122.64(17) . . ?
N3 C15 H15 118.7 . . ?
C14 C15 H15 118.7 . . ?
C16 N4 Zn1 166.2(2) . . ?
N4 C16 C17 177.8(3) . . ?
C16 C17 H17A 109.5 . . ?
C16 C17 H17B 109.5 . . ?
H17A C17 H17B 109.5 . . ?
C16 C17 H17C 109.5 . . ?
H17A C17 H17C 109.5 . . ?
H17B C17 H17C 109.5 . . ?
C16 C17 H17A 109.5(5) . 4_565 ?
H17A C17 H17A 49.9 . 4_565 ?
H17B C17 H17A 140.5 . 4_565 ?
H17C C17 H17A 62.5 . 4_565 ?
C16 C17 H17B 109.5(6) . 4_565 ?
H17A C17 H17B 140.5 . 4_565 ?
H17B C17 H17B 62.5 . 4_565 ?
H17C C17 H17B 49.9 . 4_565 ?
H17A C17 H17B 109.5 4_565 4_565 ?
C16 C17 H17C 109.47(8) . 4_565 ?
H17A C17 H17C 62.5 . 4_565 ?
H17B C17 H17C 49.9 . 4_565 ?
H17C C17 H17C 140.5 . 4_565 ?
H17A C17 H17C 109.5 4_565 4_565 ?
H17B C17 H17C 109.5 4_565 4_565 ?

loop_
_geom_bond_atom_site_label_1
_geom_bond_atom_site_label_2
_geom_bond_distance
_geom_bond_site_symmetry_2
_geom_bond_publ_flag
Cl1 O3 1.413(3) . ?
Cl1 O2 1.416(3) . ?
Cl1 O4 1.417(2) . ?
Cl1 O1 1.531(3) . ?
O2 Zn1 2.219(3) . ?
Cl2A O7A 1.414(4) . ?
Cl2A O6A 1.428(4) . ?
Cl2A O5A 1.435(3) . ?
Cl2A O5A 1.435(3) 4_575 ?
Cl2B O6B 1.416(17) . ?
Cl2B O7B 1.417(17) . ?
Cl2B O5B 1.431(14) . ?
Cl2B O5B 1.431(14) 4_575 ?
Zn1 N3 2.0412(15) 4_565 ?
Zn1 N3 2.0412(15) . ?
Zn1 N2 2.0898(18) . ?
Zn1 N4 2.120(2) . ?
F1 B1 1.376(3) . ?
F2 B1 1.382(3) . ?
N1 C1 1.372(2) . ?
N1 C4 1.3797(19) . ?
N1 B1 1.5816(19) . ?
N2 C4 1.3251(17) . ?
N2 C4 1.3251(17) 4_565 ?
N3 C15 1.349(2) . ?
N3 C11 1.355(2) . ?
C1 C2 1.426(2) . ?
C1 C5 1.462(2) . ?
C2 C3 1.378(2) . ?
C2 H2 0.9500 . ?
C3 C4 1.428(2) . ?
C3 C11 1.466(2) . ?
C5 C6 1.409(2) . ?
C5 C10 1.409(2) . ?
C6 C7 1.391(2) . ?
C6 H6 0.9500 . ?
C7 C8 1.387(3) . ?
C7 H7 0.9500 . ?
C8 C9 1.384(3) . ?
C8 H8 0.9500 . ?
C9 C10 1.390(3) . ?
C9 H9 0.9500 . ?
C10 H10 0.9500 . ?
C11 C12 1.394(2) . ?
C12 C13 1.388(2) . ?
C12 H12 0.9500 . ?
C13 C14 1.381(3) . ?
C13 H13 0.9500 . ?
C14 C15 1.382(3) . ?
C14 H14 0.9500 . ?
C15 H15 0.9500 . ?
N4 C16 1.142(3) . ?
C16 C17 1.451(3) . ?
C17 H17A 0.9800 . ?
C17 H17B 0.9800 . ?
C17 H17C 0.9800 . ?
C17 H17A 0.98(2) 4_565 ?
C17 H17B 0.98(3) 4_565 ?
C17 H17C 0.980(3) 4_565 ?

loop_
_geom_torsion_atom_site_label_1
_geom_torsion_atom_site_label_2
_geom_torsion_atom_site_label_3
_geom_torsion_atom_site_label_4
_geom_torsion
_geom_torsion_site_symmetry_1
_geom_torsion_site_symmetry_2
_geom_torsion_site_symmetry_3
_geom_torsion_site_symmetry_4
_geom_torsion_publ_flag
O3 Cl1 O1 O2 121.4(4) 4_565 . . 4_565 ?
O3 Cl1 O1 O2 118.3(4) . . . 4_565 ?
O2 Cl1 O1 O2 -2.1(3) . . . 4_565 ?
O4 Cl1 O1 O2 -123.3(3) . . . 4_565 ?
O1 Cl1 O1 O2 -4.4(6) 4_565 . . 4_565 ?
O3 Cl1 O2 O1 74.1(8) 4_565 . . 4_565 ?
O3 Cl1 O2 O1 66.4(7) . . . 4_565 ?
O2 Cl1 O2 O1 -177.9(3) 4_565 . . 4_565 ?
O4 Cl1 O2 O1 -65.9(4) . . . 4_565 ?
O1 Cl1 O2 O1 -176.8(4) . . . 4_565 ?
O3 Cl1 O2 O2 -108.1(7) 4_565 . . 4_565 ?
O3 Cl1 O2 O2 -115.8(6) . . . 4_565 ?
O4 Cl1 O2 O2 112.02(14) . . . 4_565 ?
O1 Cl1 O2 O2 1.09(15) . . . 4_565 ?
O1 Cl1 O2 O2 177.9(3) 4_565 . . 4_565 ?
O3 Cl1 O2 Zn1 -129.6(7) 4_565 . . . ?
O3 Cl1 O2 Zn1 -137.3(6) . . . . ?
O2 Cl1 O2 Zn1 -21.5(2) 4_565 . . . ?
O4 Cl1 O2 Zn1 90.50(19) . . . . ?
O1 Cl1 O2 Zn1 -20.4(2) . . . . ?
O1 Cl1 O2 Zn1 156.4(4) 4_565 . . . ?
O2 Cl1 O3 O3 134.1(3) . . . 4_565 ?
O2 Cl1 O3 O3 49.3(4) 4_565 . . 4_565 ?
O4 Cl1 O3 O3 -91.9(3) . . . 4_565 ?
O1 Cl1 O3 O3 18.9(2) . . . 4_565 ?
O1 Cl1 O3 O3 161.78(18) 4_565 . . 4_565 ?
C1 N1 B1 F1 57.7(3) . . . . ?
C4 N1 B1 F1 -126.65(16) . . . . ?
C1 N1 B1 F2 -66.1(2) . . . . ?
C4 N1 B1 F2 109.52(16) . . . . ?
C1 N1 B1 N1 177.18(11) . . . 4_565 ?
C4 N1 B1 N1 -7.2(3) . . . 4_565 ?
C4 N1 C1 C2 0.92(17) . . . . ?
B1 N1 C1 C2 176.96(18) . . . . ?
C4 N1 C1 C5 -178.50(15) . . . . ?
B1 N1 C1 C5 -2.5(3) . . . . ?
N1 C1 C2 C3 -0.54(19) . . . . ?
C5 C1 C2 C3 178.91(15) . . . . ?
C1 C2 C3 C4 -0.05(18) . . . . ?
C1 C2 C3 C11 174.51(15) . . . . ?
C4 N2 C4 N1 2.1(3) 4_565 . . . ?
Zn1 N2 C4 N1 -149.57(12) . . . . ?
C4 N2 C4 C3 -177.04(12) 4_565 . . . ?
Zn1 N2 C4 C3 31.3(2) . . . . ?
C1 N1 C4 N2 179.82(16) . . . . ?
B1 N1 C4 N2 3.2(2) . . . . ?
C1 N1 C4 C3 -0.96(17) . . . . ?
B1 N1 C4 C3 -177.55(15) . . . . ?
C2 C3 C4 N2 179.82(17) . . . . ?
C11 C3 C4 N2 5.3(3) . . . . ?
C2 C3 C4 N1 0.62(17) . . . . ?
C11 C3 C4 N1 -173.92(14) . . . . ?
N1 C1 C5 C6 12.5(3) . . . . ?
C2 C1 C5 C6 -166.84(16) . . . . ?
N1 C1 C5 C10 -170.36(16) . . . . ?
C2 C1 C5 C10 10.3(2) . . . . ?
C10 C5 C6 C7 0.5(3) . . . . ?
C1 C5 C6 C7 177.66(16) . . . . ?
C5 C6 C7 C8 0.0(3) . . . . ?
C6 C7 C8 C9 -0.6(3) . . . . ?
C7 C8 C9 C10 0.6(3) . . . . ?
C8 C9 C10 C5 0.0(3) . . . . ?
C6 C5 C10 C9 -0.5(3) . . . . ?
C1 C5 C10 C9 -177.85(16) . . . . ?
C15 N3 C11 C12 0.0(2) . . . . ?
Zn1 N3 C11 C12 -179.30(12) . . . . ?
C15 N3 C11 C3 179.18(14) . . . . ?
Zn1 N3 C11 C3 -0.2(2) . . . . ?
C2 C3 C11 N3 162.65(16) . . . . ?
C4 C3 C11 N3 -23.9(2) . . . . ?
C2 C3 C11 C12 -18.2(2) . . . . ?
C4 C3 C11 C12 155.22(16) . . . . ?
N3 C11 C12 C13 0.1(3) . . . . ?
C3 C11 C12 C13 -179.07(16) . . . . ?
C11 C12 C13 C14 -0.3(3) . . . . ?
C12 C13 C14 C15 0.4(3) . . . . ?
C11 N3 C15 C14 0.1(2) . . . . ?
Zn1 N3 C15 C14 179.44(14) . . . . ?
C13 C14 C15 N3 -0.3(3) . . . . ?
